data_1533331
loop_
_publ_author_name
'Charkin, D.O.'
'Berdonosov, P.S.'
'Dolgikh, V.A.'
'Lightfoot, P.'

_publ_section_title
;
 A reinvestigation of quaternary layered bismuth oxyhalides of the Sillen
 X1 type
;
_journal_name_full 'Journal of Solid State Chemistry'
_journal_page_first 316
_journal_page_last 321
_journal_volume 175
_journal_year 2003
_chemical_formula_sum 'Bi Ca I O2'
_chemical_name_systematic 'Ca Bi O2 I'
_space_group_IT_number 139
_symmetry_space_group_name_Hall '-I 4 2'
_symmetry_space_group_name_H-M 'I 4/m m m'
_cell_angle_alpha 90
_cell_angle_beta 90
_cell_angle_gamma 90
_cell_formula_units_Z 2
_cell_length_a 4.01943
_cell_length_b 4.01943
_cell_length_c 13.2144
_cell_volume 213.489
_citation_journal_id_ASTM JSSCBI
_cod_data_source_file Charkin_JSSCBI_2003_202.cif
_cod_data_source_block Bi1Ca1I1O2
_cod_original_cell_volume 213.4895
_cod_original_formula_sum 'Bi1 Ca1 I1 O2'
_cod_database_code 1533331

loop_
_symmetry_equiv_pos_as_xyz
x,y,z
-y,x,z
-x,-y,z
y,-x,z
x,-y,-z
y,x,-z
-x,y,-z
-y,-x,-z
-x,-y,-z
y,-x,-z
x,y,-z
-y,x,-z
-x,y,z
-y,-x,z
x,-y,z
y,x,z
x+1/2,y+1/2,z+1/2
-y+1/2,x+1/2,z+1/2
-x+1/2,-y+1/2,z+1/2
y+1/2,-x+1/2,z+1/2
x+1/2,-y+1/2,-z+1/2
y+1/2,x+1/2,-z+1/2
-x+1/2,y+1/2,-z+1/2
-y+1/2,-x+1/2,-z+1/2
-x+1/2,-y+1/2,-z+1/2
y+1/2,-x+1/2,-z+1/2
x+1/2,y+1/2,-z+1/2
-y+1/2,x+1/2,-z+1/2
-x+1/2,y+1/2,z+1/2
-y+1/2,-x+1/2,z+1/2
x+1/2,-y+1/2,z+1/2
y+1/2,x+1/2,z+1/2

loop_
_atom_site_label
_atom_site_type_symbol
_atom_site_fract_x
_atom_site_fract_y
_atom_site_fract_z
_atom_site_occupancy
_atom_site_U_iso_or_equiv
I1 I-1 0 0 0 1 0.0
Ca1 Ca+2 0 0 0.329 0.5 0.0
O1 O-2 0 0.5 0.25 1 0.0
Bi1 Bi+3 0 0 0.329 0.5 0.0
